data_4030974
loop_
_publ_author_name
'Ji, Lei'
'Lorbach, Andreas'
'Edkins, Robert M.'
'Marder, Todd B.'

_publ_section_title
;
 Synthesis and photophysics of a 2,7-disubstituted donor-acceptor pyrene
 derivative: an example of the application of sequential ir-catalyzed C-h
 borylation and substitution chemistry.
;
_journal_issue 11
_journal_name_full 'The Journal of organic chemistry'
_journal_page_first 5658
_journal_page_last 5665
_journal_paper_doi 10.1021/acs.joc.5b00618
_journal_volume 80
_journal_year 2015
_chemical_formula_moiety 'C21 H18 N2'
_chemical_formula_sum 'C21 H18 N2'
_chemical_formula_weight 298.37
_chemical_name_systematic 2-Cyano-7-(N,N-diethylamino)pyrene
_space_group_crystal_system monoclinic
_space_group_IT_number 14
_space_group_name_Hall '-P 2ybc'
_space_group_name_H-M_alt 'P 1 21/c 1'
_symmetry_space_group_name_Hall '-P 2ybc'
_symmetry_space_group_name_H-M 'P 1 21/c 1'
_atom_sites_solution_hydrogens geom
_atom_sites_solution_primary direct
_audit_creation_date 2015-03-08
_audit_creation_method
;
Olex2 1.2
(compiled 2015.01.26 svn.r3150 for OlexSys, GUI svn.r4998)
;
_cell_angle_alpha 90
_cell_angle_beta 91.495(2)
_cell_angle_gamma 90
_cell_formula_units_Z 4
_cell_length_a 8.6919(7)
_cell_length_b 7.6012(6)
_cell_length_c 23.777(2)
_cell_measurement_reflns_used 5478
_cell_measurement_temperature 100
_cell_measurement_theta_max 26.72
_cell_measurement_theta_min 2.34
_cell_volume 1570.4(2)
_computing_cell_refinement 'SAINT v8.34A (Bruker, 2013)'
_computing_data_reduction 'SAINT v8.34A (Bruker, 2013)'
_computing_molecular_graphics 'Olex2 (Dolomanov et al., 2009)'
_computing_publication_material 'Olex2 (Dolomanov et al., 2009)'
_computing_structure_refinement 'XL (Sheldrick, 2008)'
_computing_structure_solution 'XS (Sheldrick, 2008)'
_diffrn_ambient_temperature 100
_diffrn_measured_fraction_theta_full 0.999
_diffrn_measured_fraction_theta_max 0.998
_diffrn_measurement_device_type 'Bruker APEX-II CCD'
_diffrn_measurement_method '\f and \w scans'
_diffrn_radiation_type MoK\a
_diffrn_radiation_wavelength 0.71073
_diffrn_reflns_av_R_equivalents 0.0260
_diffrn_reflns_av_unetI/netI 0.0185
_diffrn_reflns_laue_measured_fraction_full 0.999
_diffrn_reflns_laue_measured_fraction_max 0.998
_diffrn_reflns_limit_h_max 10
_diffrn_reflns_limit_h_min -10
_diffrn_reflns_limit_k_max 9
_diffrn_reflns_limit_k_min -9
_diffrn_reflns_limit_l_max 30
_diffrn_reflns_limit_l_min -30
_diffrn_reflns_number 18693
_diffrn_reflns_point_group_measured_fraction_full 0.999
_diffrn_reflns_point_group_measured_fraction_max 0.998
_diffrn_reflns_theta_full 26.000
_diffrn_reflns_theta_max 26.743
_diffrn_reflns_theta_min 1.713
_diffrn_standards_number 0
_exptl_absorpt_coefficient_mu 0.074
_exptl_absorpt_correction_T_max 1.0000
_exptl_absorpt_correction_T_min 0.9347
_exptl_absorpt_correction_type multi-scan
_exptl_absorpt_process_details
;
SADABS-2012/1 (Bruker,2012) was used for absorption correction.
wR2(int) was 0.0707 before and 0.0405 after correction.
The Ratio of minimum to maximum transmission is 0.9347.
The \l/2 correction factor is 0.0015.
;
_exptl_crystal_colour yellow
_exptl_crystal_colour_primary yellow
_exptl_crystal_density_diffrn 1.262
_exptl_crystal_description plate
_exptl_crystal_F_000 632
_exptl_crystal_size_max 0.182
_exptl_crystal_size_mid 0.176
_exptl_crystal_size_min 0.082
_refine_diff_density_max 0.269
_refine_diff_density_min -0.168
_refine_diff_density_rms 0.035
_refine_ls_extinction_method none
_refine_ls_goodness_of_fit_ref 1.041
_refine_ls_hydrogen_treatment constr
_refine_ls_matrix_type full
_refine_ls_number_parameters 210
_refine_ls_number_reflns 3329
_refine_ls_number_restraints 0
_refine_ls_restrained_S_all 1.041
_refine_ls_R_factor_all 0.0520
_refine_ls_R_factor_gt 0.0380
_refine_ls_shift/su_max 0.000
_refine_ls_shift/su_mean 0.000
_refine_ls_structure_factor_coef Fsqd
_refine_ls_weighting_details 'w=1/[\s^2^(Fo^2^)+(0.0540P)^2^+0.3878P] where P=(Fo^2^+2Fc^2^)/3'
_refine_ls_weighting_scheme calc
_refine_ls_wR_factor_gt 0.1014
_refine_ls_wR_factor_ref 0.1111
_reflns_Friedel_coverage 0.000
_reflns_number_gt 2599
_reflns_number_total 3329
_reflns_threshold_expression 'I > 2\s(I)'
_cod_data_source_file jo5b00618_si_002.cif
_cod_data_source_block Cmpd_3
_cod_depositor_comments 'Adding full bibliography for 4030972--4030974.cif.'
_cod_database_code 4030974
_shelxl_version_number 2013-4
_shelx_space_group_comment
;
The symmetry employed for this shelxl refinement is uniquely defined
by the following loop, which should always be used as a source of
symmetry information in preference to the above space-group names.
They are only intended as comments.
;
_shelx_estimated_absorpt_t_max 0.994
_shelx_estimated_absorpt_t_min 0.987
_olex2_refinement_description
;
1. Fixed Uiso
 At 1.2 times of:
  All C(H) groups, All C(H,H) groups
 At 1.5 times of:
  All C(H,H,H) groups
2.a Secondary CH2 refined with riding coordinates:
 C18(H18A,H18B), C20(H20A,H20B)
2.b Aromatic/amide H refined with riding coordinates:
 C2(H2), C9(H9), C7(H7), C14(H14), C12(H12), C11(H11), C5(H5), C4(H4)
2.c Idealised Me refined as rotating group:
 C21(H21A,H21B,H21C), C19(H19A,H19B,H19C)
;
_olex2_submission_special_instructions 'No special instructions were received'

loop_
_space_group_symop_operation_xyz
'x, y, z'
'-x, y+1/2, -z+1/2'
'-x, -y, -z'
'x, -y-1/2, z-1/2'

loop_
_atom_site_label
_atom_site_type_symbol
_atom_site_fract_x
_atom_site_fract_y
_atom_site_fract_z
_atom_site_U_iso_or_equiv
_atom_site_adp_type
_atom_site_occupancy
_atom_site_site_symmetry_order
_atom_site_calc_flag
_atom_site_refinement_flags_posn
C10 C 0.27338(13) 0.13484(15) 0.26765(5) 0.0214(3) Uani 1 1 d .
C8 C 0.12172(13) 0.31334(16) 0.33197(5) 0.0219(3) Uani 1 1 d .
C15 C 0.35219(12) 0.25729(15) 0.17662(5) 0.0201(3) Uani 1 1 d .
C6 C 0.19471(13) 0.43286(15) 0.24061(5) 0.0209(3) Uani 1 1 d .
C16 C 0.27210(13) 0.27375(14) 0.22748(5) 0.0197(3) Uani 1 1 d .
C2 C 0.43508(14) 0.38286(16) 0.08846(5) 0.0257(3) Uani 1 1 d .
H2 H 0.4378 0.4777 0.0625 0.031 Uiso 1 1 calc R
C9 C 0.20097(13) 0.15685(15) 0.31869(5) 0.0231(3) Uani 1 1 d .
H9 H 0.2049 0.0640 0.3454 0.028 Uiso 1 1 calc R
C7 C 0.12136(13) 0.44980(15) 0.29155(5) 0.0227(3) Uani 1 1 d .
H7 H 0.0693 0.5565 0.2995 0.027 Uiso 1 1 calc R
C14 C 0.51224(14) 0.08543(16) 0.11462(5) 0.0258(3) Uani 1 1 d .
H14 H 0.5665 -0.0195 0.1063 0.031 Uiso 1 1 calc R
N2 N 0.04456(12) 0.33128(13) 0.38138(4) 0.0251(2) Uani 1 1 d .
C12 C 0.42892(14) -0.04110(16) 0.20500(5) 0.0248(3) Uani 1 1 d .
H12 H 0.4806 -0.1482 0.1974 0.030 Uiso 1 1 calc R
C3 C 0.35479(13) 0.40071(16) 0.13793(5) 0.0223(3) Uani 1 1 d .
C13 C 0.43317(13) 0.09886(15) 0.16463(5) 0.0222(3) Uani 1 1 d .
C11 C 0.35329(14) -0.02449(15) 0.25362(5) 0.0238(3) Uani 1 1 d .
H11 H 0.3528 -0.1204 0.2792 0.029 Uiso 1 1 calc R
C5 C 0.19910(14) 0.57464(15) 0.20060(5) 0.0239(3) Uani 1 1 d .
H5 H 0.1474 0.6815 0.2086 0.029 Uiso 1 1 calc R
C17 C 0.59085(15) 0.21056(18) 0.02425(6) 0.0308(3) Uani 1 1 d .
C4 C 0.27487(14) 0.55974(16) 0.15199(5) 0.0246(3) Uani 1 1 d .
H4 H 0.2754 0.6562 0.1266 0.030 Uiso 1 1 calc R
C1 C 0.51201(14) 0.22573(17) 0.07676(5) 0.0266(3) Uani 1 1 d .
C18 C -0.05574(14) 0.48264(17) 0.39060(5) 0.0276(3) Uani 1 1 d .
H18A H -0.1373 0.4474 0.4166 0.033 Uiso 1 1 calc R
H18B H -0.1065 0.5151 0.3543 0.033 Uiso 1 1 calc R
C20 C 0.05452(15) 0.19627(17) 0.42506(5) 0.0287(3) Uani 1 1 d .
H20A H 0.0417 0.0793 0.4072 0.034 Uiso 1 1 calc R
H20B H -0.0315 0.2129 0.4510 0.034 Uiso 1 1 calc R
N1 N 0.65177(14) 0.20221(17) -0.01791(5) 0.0394(3) Uani 1 1 d .
C21 C 0.20554(17) 0.1984(2) 0.45903(6) 0.0391(3) Uani 1 1 d .
H21A H 0.2915 0.1822 0.4337 0.059 Uiso 1 1 calc GR
H21B H 0.2055 0.1029 0.4867 0.059 Uiso 1 1 calc GR
H21C H 0.2167 0.3114 0.4785 0.059 Uiso 1 1 calc GR
C19 C 0.02613(17) 0.64360(18) 0.41454(6) 0.0380(3) Uani 1 1 d .
H19A H 0.1081 0.6790 0.3894 0.057 Uiso 1 1 calc GR
H19B H 0.0708 0.6155 0.4517 0.057 Uiso 1 1 calc GR
H19C H -0.0477 0.7402 0.4180 0.057 Uiso 1 1 calc GR

loop_
_atom_site_aniso_label
_atom_site_aniso_U_11
_atom_site_aniso_U_22
_atom_site_aniso_U_33
_atom_site_aniso_U_23
_atom_site_aniso_U_13
_atom_site_aniso_U_12
C10 0.0179(6) 0.0186(6) 0.0272(6) -0.0003(5) -0.0059(5) -0.0010(4)
C8 0.0184(6) 0.0224(6) 0.0248(6) -0.0014(5) -0.0030(5) -0.0021(4)
C15 0.0160(6) 0.0189(6) 0.0250(6) -0.0019(5) -0.0063(4) -0.0009(4)
C6 0.0184(6) 0.0179(6) 0.0260(6) -0.0006(5) -0.0046(5) -0.0006(4)
C16 0.0166(5) 0.0171(5) 0.0251(6) -0.0014(5) -0.0058(4) -0.0015(4)
C2 0.0244(6) 0.0272(6) 0.0253(6) 0.0008(5) -0.0033(5) -0.0012(5)
C9 0.0227(6) 0.0190(6) 0.0272(6) 0.0035(5) -0.0046(5) -0.0015(4)
C7 0.0206(6) 0.0170(6) 0.0304(7) -0.0016(5) -0.0026(5) 0.0023(4)
C14 0.0226(6) 0.0250(6) 0.0296(7) -0.0060(5) -0.0036(5) 0.0037(5)
N2 0.0264(5) 0.0235(5) 0.0254(5) 0.0013(4) 0.0009(4) 0.0025(4)
C12 0.0232(6) 0.0192(6) 0.0315(7) -0.0025(5) -0.0059(5) 0.0044(5)
C3 0.0190(6) 0.0221(6) 0.0253(6) -0.0003(5) -0.0059(5) -0.0013(4)
C13 0.0175(6) 0.0217(6) 0.0272(6) -0.0035(5) -0.0058(5) 0.0008(4)
C11 0.0238(6) 0.0172(5) 0.0300(6) 0.0018(5) -0.0057(5) 0.0012(4)
C5 0.0232(6) 0.0173(5) 0.0311(7) 0.0007(5) -0.0037(5) 0.0023(4)
C17 0.0281(7) 0.0325(7) 0.0317(7) -0.0014(6) -0.0013(6) 0.0043(5)
C4 0.0249(6) 0.0202(6) 0.0284(6) 0.0041(5) -0.0050(5) 0.0001(5)
C1 0.0222(6) 0.0317(7) 0.0257(6) -0.0031(5) -0.0016(5) 0.0001(5)
C18 0.0237(6) 0.0288(7) 0.0303(7) -0.0012(5) 0.0033(5) 0.0031(5)
C20 0.0297(7) 0.0295(7) 0.0269(6) 0.0036(5) 0.0019(5) 0.0008(5)
N1 0.0404(7) 0.0438(7) 0.0342(7) -0.0001(6) 0.0067(5) 0.0070(6)
C21 0.0376(8) 0.0459(9) 0.0335(7) 0.0031(7) -0.0065(6) 0.0045(7)
C19 0.0411(8) 0.0311(7) 0.0417(8) -0.0086(6) 0.0029(6) 0.0012(6)

loop_
_atom_type_symbol
_atom_type_description
_atom_type_scat_dispersion_real
_atom_type_scat_dispersion_imag
_atom_type_scat_source
C C 0.0033 0.0016 'International Tables Vol C Tables 4.2.6.8 and 6.1.1.4'
H H 0.0000 0.0000 'International Tables Vol C Tables 4.2.6.8 and 6.1.1.4'
N N 0.0061 0.0033 'International Tables Vol C Tables 4.2.6.8 and 6.1.1.4'

loop_
_geom_angle_atom_site_label_1
_geom_angle_atom_site_label_2
_geom_angle_atom_site_label_3
_geom_angle
C16 C10 C11 117.63(11)
C9 C10 C16 120.01(11)
C9 C10 C11 122.36(11)
C7 C8 C9 117.23(11)
N2 C8 C9 121.71(11)
N2 C8 C7 121.04(11)
C16 C15 C3 119.96(10)
C16 C15 C13 120.06(10)
C3 C15 C13 119.97(11)
C16 C6 C5 118.10(11)
C7 C6 C16 120.03(11)
C7 C6 C5 121.85(11)
C15 C16 C10 120.79(10)
C15 C16 C6 120.54(10)
C6 C16 C10 118.61(11)
C3 C2 H2 119.9
C3 C2 C1 120.28(11)
C1 C2 H2 119.9
C10 C9 C8 121.99(11)
C10 C9 H9 119.0
C8 C9 H9 119.0
C8 C7 H7 118.9
C6 C7 C8 122.11(11)
C6 C7 H7 118.9
C13 C14 H14 119.9
C13 C14 C1 120.15(11)
C1 C14 H14 119.9
C8 N2 C18 120.78(10)
C8 N2 C20 121.11(10)
C20 N2 C18 118.05(10)
C13 C12 H12 119.2
C11 C12 H12 119.2
C11 C12 C13 121.68(11)
C15 C3 C4 118.45(11)
C2 C3 C15 119.19(11)
C2 C3 C4 122.35(11)
C15 C13 C12 118.08(11)
C14 C13 C15 119.30(11)
C14 C13 C12 122.63(11)
C10 C11 H11 119.1
C12 C11 C10 121.71(11)
C12 C11 H11 119.1
C6 C5 H5 119.2
C4 C5 C6 121.69(11)
C4 C5 H5 119.2
N1 C17 C1 178.34(14)
C3 C4 H4 119.4
C5 C4 C3 121.27(11)
C5 C4 H4 119.4
C2 C1 C17 118.66(12)
C14 C1 C2 121.09(12)
C14 C1 C17 120.25(11)
N2 C18 H18A 108.6
N2 C18 H18B 108.6
N2 C18 C19 114.48(11)
H18A C18 H18B 107.6
C19 C18 H18A 108.6
C19 C18 H18B 108.6
N2 C20 H20A 108.8
N2 C20 H20B 108.8
N2 C20 C21 113.82(11)
H20A C20 H20B 107.7
C21 C20 H20A 108.8
C21 C20 H20B 108.8
C20 C21 H21A 109.5
C20 C21 H21B 109.5
C20 C21 H21C 109.5
H21A C21 H21B 109.5
H21A C21 H21C 109.5
H21B C21 H21C 109.5
C18 C19 H19A 109.5
C18 C19 H19B 109.5
C18 C19 H19C 109.5
H19A C19 H19B 109.5
H19A C19 H19C 109.5
H19B C19 H19C 109.5

loop_
_geom_bond_atom_site_label_1
_geom_bond_atom_site_label_2
_geom_bond_distance
C10 C16 1.4236(16)
C10 C9 1.3915(17)
C10 C11 1.4397(16)
C8 C9 1.4144(16)
C8 C7 1.4140(17)
C8 N2 1.3748(15)
C15 C16 1.4166(16)
C15 C3 1.4270(16)
C15 C13 1.4274(16)
C6 C16 1.4226(16)
C6 C7 1.3894(17)
C6 C5 1.4386(16)
C2 H2 0.9500
C2 C3 1.3899(17)
C2 C1 1.4003(17)
C9 H9 0.9500
C7 H7 0.9500
C14 H14 0.9500
C14 C13 1.3926(17)
C14 C1 1.3955(18)
N2 C18 1.4634(15)
N2 C20 1.4611(16)
C12 H12 0.9500
C12 C13 1.4341(17)
C12 C11 1.3504(17)
C3 C4 1.4380(17)
C11 H11 0.9500
C5 H5 0.9500
C5 C4 1.3499(17)
C17 C1 1.4446(18)
C17 N1 1.1475(17)
C4 H4 0.9500
C18 H18A 0.9900
C18 H18B 0.9900
C18 C19 1.5187(18)
C20 H20A 0.9900
C20 H20B 0.9900
C20 C21 1.5232(19)
C21 H21A 0.9800
C21 H21B 0.9800
C21 H21C 0.9800
C19 H19A 0.9800
C19 H19B 0.9800
C19 H19C 0.9800

loop_
_geom_torsion_atom_site_label_1
_geom_torsion_atom_site_label_2
_geom_torsion_atom_site_label_3
_geom_torsion_atom_site_label_4
_geom_torsion
C8 N2 C18 C19 -86.63(14)
C8 N2 C20 C21 76.16(15)
C15 C3 C4 C5 0.16(17)
C6 C5 C4 C3 0.07(18)
C16 C10 C9 C8 1.45(17)
C16 C10 C11 C12 2.08(17)
C16 C15 C3 C2 179.42(10)
C16 C15 C3 C4 0.00(16)
C16 C15 C13 C14 -179.53(10)
C16 C15 C13 C12 0.69(16)
C16 C6 C7 C8 0.65(17)
C16 C6 C5 C4 -0.46(17)
C2 C3 C4 C5 -179.24(11)
C9 C10 C16 C15 176.58(10)
C9 C10 C16 C6 -0.52(16)
C9 C10 C11 C12 -176.97(11)
C9 C8 C7 C6 0.23(17)
C9 C8 N2 C18 -170.61(11)
C9 C8 N2 C20 6.53(17)
C7 C8 C9 C10 -1.30(17)
C7 C8 N2 C18 7.64(17)
C7 C8 N2 C20 -175.22(11)
C7 C6 C16 C10 -0.51(16)
C7 C6 C16 C15 -177.61(10)
C7 C6 C5 C4 177.74(11)
N2 C8 C9 C10 177.02(10)
N2 C8 C7 C6 -178.09(11)
C3 C15 C16 C10 -177.43(10)
C3 C15 C16 C6 -0.40(16)
C3 C15 C13 C14 -0.94(16)
C3 C15 C13 C12 179.27(10)
C3 C2 C1 C14 -1.13(18)
C3 C2 C1 C17 178.41(11)
C13 C15 C16 C10 1.15(16)
C13 C15 C16 C6 178.19(10)
C13 C15 C3 C2 0.84(16)
C13 C15 C3 C4 -178.58(10)
C13 C14 C1 C2 1.03(18)
C13 C14 C1 C17 -178.51(11)
C13 C12 C11 C10 -0.27(18)
C11 C10 C16 C15 -2.50(16)
C11 C10 C16 C6 -179.59(10)
C11 C10 C9 C8 -179.52(11)
C11 C12 C13 C15 -1.14(17)
C11 C12 C13 C14 179.08(11)
C5 C6 C16 C10 177.71(10)
C5 C6 C16 C15 0.62(16)
C5 C6 C7 C8 -177.51(11)
C1 C2 C3 C15 0.19(17)
C1 C2 C3 C4 179.59(11)
C1 C14 C13 C15 0.02(17)
C1 C14 C13 C12 179.79(11)
C18 N2 C20 C21 -106.62(13)
C20 N2 C18 C19 96.15(13)
